data_7016193
loop_
_publ_author_name
'Bowmaker, Graham A.'
Effendy,
'Hanna, John V.'
'Healy, Peter C.'
'King, Scott P.'
'Pettinari, Claudio'
'Skelton, Brian W.'
'White, Allan H.'

_publ_section_title
;
 Solution and mechanochemical syntheses, and spectroscopic and
 structural studies in the silver(i) (bi-)carbonate: triphenylphosphine
 system.
;
_journal_issue 27
_journal_name_full 'Dalton transactions (Cambridge, England : 2003)'
_journal_page_first 7210
_journal_page_last 7218
_journal_paper_doi 10.1039/c1dt10416k
_journal_volume 40
_journal_year 2011
_chemical_formula_moiety 'C72 H60 Ag P4, 2(C2 H6 O),C H O3, 3(H2 O)'
_chemical_formula_sum 'C77 H79 Ag O8 P4'
_chemical_formula_weight 1364.15
_chemical_name_systematic
;
?
;
_space_group_IT_number 15
_symmetry_cell_setting monoclinic
_symmetry_space_group_name_Hall '-C 2yc'
_symmetry_space_group_name_H-M 'C 1 2/c 1'
_atom_sites_solution_hydrogens geom
_atom_sites_solution_primary direct
_atom_sites_solution_secondary difmap
_audit_creation_date 2010-08-13T15:00:35-00:00
_audit_creation_method 'WinGX routine CIF_UPDATE'
_cell_angle_alpha 90
_cell_angle_beta 108.315(5)
_cell_angle_gamma 90
_cell_formula_units_Z 4
_cell_length_a 18.2112(5)
_cell_length_b 20.6996(12)
_cell_length_c 20.3860(13)
_cell_measurement_reflns_used 40487
_cell_measurement_temperature 100(2)
_cell_measurement_theta_max 39.8352
_cell_measurement_theta_min 2.8623
_cell_volume 7295.5(7)
_computing_cell_refinement
;
CrysAlisPro, Oxford Diffraction Ltd.,
Version 1.171.33.52 (release 06-11-2009 CrysAlis171 .NET)
(compiled Nov 6 2009,16:24:50)
;
_computing_data_collection
;
CrysAlisPro, Oxford Diffraction Ltd.,
Version 1.171.33.52 (release 06-11-2009 CrysAlis171 .NET)
(compiled Nov 6 2009,16:24:50)
;
_computing_data_reduction
;
CrysAlisPro, Oxford Diffraction Ltd.,
Version 1.171.33.52 (release 06-11-2009 CrysAlis171 .NET)
(compiled Nov 6 2009,16:24:50)
;
_computing_molecular_graphics 'OrtepII (Johnson, C. K. (1976)'
_computing_publication_material 'WinGX Farrugia, L. J. (1999)'
_computing_structure_refinement 'SHELXL-97 (Sheldrick, 2008)'
_diffrn_ambient_temperature 100(2)
_diffrn_detector_area_resol_mean 16.0009
_diffrn_measured_fraction_theta_full 0.992
_diffrn_measured_fraction_theta_max 0.982
_diffrn_measurement_device_type 'Oxford Diffraction Xcalibur diffractometer'
_diffrn_measurement_method '\w scans'
_diffrn_orient_matrix_UB_11 0.0147246042
_diffrn_orient_matrix_UB_12 0.0224465949
_diffrn_orient_matrix_UB_13 -0.0189493378
_diffrn_orient_matrix_UB_21 -0.0175714692
_diffrn_orient_matrix_UB_22 -0.0176731252
_diffrn_orient_matrix_UB_23 -0.0307262528
_diffrn_orient_matrix_UB_31 -0.0340562341
_diffrn_orient_matrix_UB_32 0.0188455402
_diffrn_orient_matrix_UB_33 -0.006184146
_diffrn_radiation_monochromator graphite
_diffrn_radiation_type MoK\a
_diffrn_radiation_wavelength 0.71073
_diffrn_reflns_av_R_equivalents 0.0563
_diffrn_reflns_av_unetI/netI 0.0524
_diffrn_reflns_limit_h_max 32
_diffrn_reflns_limit_h_min -32
_diffrn_reflns_limit_k_max 36
_diffrn_reflns_limit_k_min -37
_diffrn_reflns_limit_l_max 36
_diffrn_reflns_limit_l_min -36
_diffrn_reflns_number 158838
_diffrn_reflns_theta_full 39.75
_diffrn_reflns_theta_max 39.95
_diffrn_reflns_theta_min 3
_exptl_absorpt_coefficient_mu 0.416
_exptl_absorpt_correction_T_max 0.946
_exptl_absorpt_correction_T_min 0.816
_exptl_absorpt_correction_type analytical
_exptl_absorpt_process_details
;
CrysAlisPro, Oxford Diffraction Ltd.,
Version 1.171.33.52 (release 06-11-2009 CrysAlis171 .NET)
(compiled Nov 6 2009,16:24:50)
Analytical numeric absorption correction using a multifaceted crystal
model based on expressions derived by R.C. Clark & J.S.
(Clark, R. C. & Reid, J. S. (1995). Acta Cryst. A51, 887-897)
;
_exptl_crystal_colour colourless
_exptl_crystal_density_diffrn 1.241
_exptl_crystal_density_method 'not measured'
_exptl_crystal_description fragment
_exptl_crystal_F_000 2848
_exptl_crystal_size_max 0.5
_exptl_crystal_size_mid 0.31
_exptl_crystal_size_min 0.21
_refine_diff_density_max 2.449
_refine_diff_density_min -0.579
_refine_diff_density_rms 0.132
_refine_ls_extinction_method none
_refine_ls_goodness_of_fit_ref 0.982
_refine_ls_hydrogen_treatment constr
_refine_ls_matrix_type full
_refine_ls_number_parameters 468
_refine_ls_number_reflns 22140
_refine_ls_number_restraints 42
_refine_ls_restrained_S_all 0.986
_refine_ls_R_factor_all 0.0777
_refine_ls_R_factor_gt 0.0506
_refine_ls_shift/su_max 0.001
_refine_ls_shift/su_mean 0
_refine_ls_structure_factor_coef Fsqd
_refine_ls_weighting_details 'calc w=1/[\s^2^(Fo^2^)+(0.0886P)^2^] where P=(Fo^2^+2Fc^2^)/3'
_refine_ls_weighting_scheme calc
_refine_ls_wR_factor_gt 0.1403
_refine_ls_wR_factor_ref 0.1487
_reflns_number_gt 15154
_reflns_number_total 22140
_reflns_threshold_expression I>2\s(I)
_cod_data_source_file c1dt10416k.txt
_cod_data_source_block gb1050b
_cod_original_sg_symbol_Hall -c_2yc
_cod_database_code 7016193

loop_
_symmetry_equiv_pos_as_xyz
'x, y, z'
'-x, y, -z+1/2'
'x+1/2, y+1/2, z'
'-x+1/2, y+1/2, -z+1/2'
'-x, -y, -z'
'x, -y, z-1/2'
'-x+1/2, -y+1/2, -z'
'x+1/2, -y+1/2, z-1/2'

loop_
_atom_site_label
_atom_site_type_symbol
_atom_site_fract_x
_atom_site_fract_y
_atom_site_fract_z
_atom_site_U_iso_or_equiv
_atom_site_adp_type
_atom_site_occupancy
_atom_site_symmetry_multiplicity
_atom_site_calc_flag
_atom_site_refinement_flags
_atom_site_disorder_assembly
_atom_site_disorder_group
Ag1 Ag 0 0.666924(7) 0.75 0.01927(4) Uani 1 2 d S . .
P1 P 0.12249(2) 0.739994(19) 0.780207(19) 0.02273(7) Uani 1 1 d . . .
C11 C 0.13773(9) 0.79729(8) 0.85124(8) 0.0256(3) Uani 1 1 d . . .
C12 C 0.07562(11) 0.83613(9) 0.85233(9) 0.0336(3) Uani 1 1 d . . .
H12 H 0.0262 0.8292 0.8194 0.04 Uiso 1 1 calc R . .
C13 C 0.08537(13) 0.88491(10) 0.90106(10) 0.0397(4) Uani 1 1 d . . .
H13 H 0.043 0.9119 0.9007 0.048 Uiso 1 1 calc R . .
C14 C 0.15722(13) 0.89429(10) 0.95048(10) 0.0414(4) Uani 1 1 d . . .
H14 H 0.164 0.9279 0.9836 0.05 Uiso 1 1 calc R . .
C15 C 0.21846(13) 0.85488(11) 0.95138(10) 0.0416(4) Uani 1 1 d . . .
H15 H 0.2671 0.8606 0.9859 0.05 Uiso 1 1 calc R . .
C16 C 0.20928(10) 0.80654(9) 0.90163(9) 0.0324(3) Uani 1 1 d . . .
H16 H 0.2519 0.7799 0.9021 0.039 Uiso 1 1 calc R . .
C21 C 0.12605(9) 0.79305(8) 0.70948(8) 0.0278(3) Uani 1 1 d . . .
C22 C 0.14587(14) 0.85822(10) 0.71826(11) 0.0424(4) Uani 1 1 d . . .
H22 H 0.1592 0.8769 0.7631 0.051 Uiso 1 1 calc R . .
C23 C 0.14630(16) 0.89621(12) 0.66231(13) 0.0499(5) Uani 1 1 d . . .
H23 H 0.1602 0.9405 0.6691 0.06 Uiso 1 1 calc R . .
C24 C 0.12660(12) 0.86994(12) 0.59653(11) 0.0447(5) Uani 1 1 d . . .
H24 H 0.1262 0.8961 0.5581 0.054 Uiso 1 1 calc R . .
C25 C 0.10772(14) 0.80567(14) 0.58754(10) 0.0495(6) Uani 1 1 d . . .
H25 H 0.0949 0.7871 0.5427 0.059 Uiso 1 1 calc R . .
C26 C 0.10723(12) 0.76734(11) 0.64354(9) 0.0410(5) Uani 1 1 d . . .
H26 H 0.0938 0.723 0.6364 0.049 Uiso 1 1 calc R . .
C31 C 0.21483(9) 0.69727(9) 0.80198(8) 0.0278(3) Uani 1 1 d . . .
C32 C 0.27573(10) 0.71770(11) 0.77935(10) 0.0368(4) Uani 1 1 d . . .
H32 H 0.2697 0.7549 0.7509 0.044 Uiso 1 1 calc R . .
C33 C 0.34541(11) 0.68391(13) 0.79823(11) 0.0450(5) Uani 1 1 d . . .
H33 H 0.3866 0.698 0.7825 0.054 Uiso 1 1 calc R . .
C34 C 0.35460(12) 0.62985(14) 0.83984(11) 0.0491(6) Uani 1 1 d . . .
H34 H 0.4023 0.607 0.8529 0.059 Uiso 1 1 calc R . .
C35 C 0.29446(14) 0.60892(13) 0.86252(11) 0.0481(5) Uani 1 1 d . . .
H35 H 0.3008 0.5717 0.891 0.058 Uiso 1 1 calc R . .
C36 C 0.22451(12) 0.64252(11) 0.84348(10) 0.0390(4) Uani 1 1 d . . .
H36 H 0.1833 0.628 0.8589 0.047 Uiso 1 1 calc R . .
P2 P -0.00235(2) 0.595042(18) 0.643767(19) 0.02093(7) Uani 1 1 d . . .
C41 C -0.01242(8) 0.63958(7) 0.56398(7) 0.0225(2) Uani 1 1 d . . .
C42 C -0.06693(9) 0.68981(8) 0.54659(9) 0.0281(3) Uani 1 1 d . . .
H42 H -0.0975 0.699 0.5756 0.034 Uiso 1 1 calc R . .
C43 C -0.07643(10) 0.72624(9) 0.48723(10) 0.0336(3) Uani 1 1 d . . .
H43 H -0.1139 0.7598 0.4756 0.04 Uiso 1 1 calc R . .
C44 C -0.03123(11) 0.71383(9) 0.44465(9) 0.0350(4) Uani 1 1 d . . .
H44 H -0.0375 0.7391 0.4043 0.042 Uiso 1 1 calc R . .
C45 C 0.02297(11) 0.66439(9) 0.46158(9) 0.0334(3) Uani 1 1 d . . .
H45 H 0.0538 0.6559 0.4326 0.04 Uiso 1 1 calc R . .
C46 C 0.03262(9) 0.62703(8) 0.52084(8) 0.0272(3) Uani 1 1 d . . .
H46 H 0.0697 0.5931 0.5319 0.033 Uiso 1 1 calc R . .
C51 C 0.08245(9) 0.54473(7) 0.65177(7) 0.0241(2) Uani 1 1 d . . .
C52 C 0.15561(10) 0.57378(9) 0.67670(9) 0.0332(3) Uani 1 1 d . . .
H52 H 0.16 0.6177 0.691 0.04 Uiso 1 1 calc R . .
C53 C 0.22197(11) 0.53826(12) 0.68046(10) 0.0413(4) Uani 1 1 d . . .
H53 H 0.2714 0.5581 0.6973 0.05 Uiso 1 1 calc R . .
C54 C 0.21606(13) 0.47437(12) 0.65980(10) 0.0441(5) Uani 1 1 d . . .
H54 H 0.2613 0.4507 0.6614 0.053 Uiso 1 1 calc R . .
C55 C 0.14457(14) 0.44493(10) 0.63686(12) 0.0428(5) Uani 1 1 d . . .
H55 H 0.141 0.4007 0.6239 0.051 Uiso 1 1 calc R . .
C56 C 0.07736(12) 0.47974(8) 0.63249(9) 0.0322(3) Uani 1 1 d . . .
H56 H 0.0283 0.4592 0.6164 0.039 Uiso 1 1 calc R . .
C61 C -0.08195(9) 0.53734(8) 0.61677(8) 0.0255(3) Uani 1 1 d . . .
C62 C -0.12108(9) 0.52363(8) 0.54733(8) 0.0271(3) Uani 1 1 d . . .
H62 H -0.1072 0.5455 0.512 0.033 Uiso 1 1 calc R . .
C63 C -0.18040(11) 0.47805(9) 0.52980(10) 0.0361(4) Uani 1 1 d . . .
H63 H -0.2071 0.4693 0.4826 0.043 Uiso 1 1 calc R . .
C64 C -0.20049(14) 0.44546(12) 0.58084(13) 0.0481(5) Uani 1 1 d . . .
H64 H -0.2407 0.4142 0.5686 0.058 Uiso 1 1 calc R . .
C65 C -0.16195(17) 0.45844(14) 0.65014(13) 0.0584(7) Uani 1 1 d . . .
H65 H -0.1759 0.436 0.6851 0.07 Uiso 1 1 calc R . .
C66 C -0.10314(14) 0.50412(11) 0.66818(11) 0.0444(5) Uani 1 1 d . . .
H66 H -0.0771 0.513 0.7155 0.053 Uiso 1 1 calc R . .
C1 C 0.4417(6) 0.6751(4) 0.6618(6) 0.091(3) Uani 0.5 1 d P A -1
O11 O 0.3870(3) 0.7232(2) 0.6473(3) 0.0740(12) Uani 0.5 1 d P A -1
O12 O 0.4872(3) 0.6741(3) 0.7184(4) 0.093(2) Uani 0.5 1 d P A -1
O13 O 0.4328(6) 0.6415(4) 0.6076(6) 0.197(6) Uani 0.5 1 d P A -1
O101 O 0.4205(3) 0.53115(19) 0.5381(2) 0.0676(11) Uani 0.5 1 d PDU B -1
C101 C 0.5037(11) 0.5216(6) 0.5343(7) 0.101(4) Uani 0.5 1 d PDU B -1
H10A H 0.5376 0.5022 0.5776 0.121 Uiso 0.5 1 calc PR B -1
H10B H 0.5261 0.5635 0.5267 0.121 Uiso 0.5 1 calc PR B -1
C102 C 0.4947(7) 0.4750(4) 0.4715(3) 0.0460(16) Uani 0.5 1 d PDU B -1
H10C H 0.4858 0.4309 0.4847 0.069 Uiso 0.5 1 calc PR B -1
H10D H 0.542 0.4762 0.4583 0.069 Uiso 0.5 1 calc PR B -1
H10E H 0.4507 0.4889 0.4323 0.069 Uiso 0.5 1 calc PR B -1
O1 O 0.2692(4) 0.6789(3) 0.5858(3) 0.0884(16) Uani 0.5 1 d PU C -1
O201 O 0.5644(4) 0.5751(4) 0.7901(5) 0.155(4) Uani 0.5 1 d PD D -2
C201 C 0.5277(6) 0.5044(6) 0.7434(5) 0.076(3) Uani 0.5 1 d PDU D -2
H20A H 0.5387 0.5026 0.6989 0.091 Uiso 0.5 1 calc PR D -2
H20B H 0.5474 0.4649 0.7705 0.091 Uiso 0.5 1 calc PR D -2
C202 C 0.4471(6) 0.5153(5) 0.7342(6) 0.082(3) Uani 0.5 1 d PDU D -2
H20C H 0.4397 0.5213 0.7794 0.123 Uiso 0.5 1 calc PR D -2
H20D H 0.4169 0.478 0.7108 0.123 Uiso 0.5 1 calc PR D -2
H20E H 0.4297 0.5542 0.7061 0.123 Uiso 0.5 1 calc PR D -2
O2 O 0.4719(4) 0.7610(4) 0.6904(4) 0.129(3) Uani 0.5 1 d PU E 2
O3 O 0.3221(6) 0.7265(4) 0.5867(3) 0.160(4) Uani 0.5 1 d PU F 2

loop_
_atom_site_aniso_label
_atom_site_aniso_U_11
_atom_site_aniso_U_22
_atom_site_aniso_U_33
_atom_site_aniso_U_23
_atom_site_aniso_U_13
_atom_site_aniso_U_12
Ag1 0.01868(6) 0.02035(6) 0.01892(6) 0 0.00612(4) 0
P1 0.02027(15) 0.02694(17) 0.02015(15) -0.00163(12) 0.00517(12) -0.00610(12)
C11 0.0250(6) 0.0289(7) 0.0219(6) -0.0024(5) 0.0059(5) -0.0082(5)
C12 0.0311(8) 0.0376(9) 0.0285(7) -0.0061(6) 0.0045(6) -0.0025(6)
C13 0.0437(10) 0.0392(9) 0.0339(9) -0.0083(7) 0.0090(8) 0.0011(8)
C14 0.0512(11) 0.0393(10) 0.0305(8) -0.0115(7) 0.0082(8) -0.0087(8)
C15 0.0415(10) 0.0450(10) 0.0305(8) -0.0099(7) 0.0002(7) -0.0124(8)
C16 0.0276(7) 0.0393(9) 0.0265(7) -0.0057(6) 0.0032(6) -0.0073(6)
C21 0.0235(6) 0.0350(8) 0.0225(6) 0.0000(5) 0.0038(5) -0.0115(5)
C22 0.0580(12) 0.0365(9) 0.0333(9) 0.0004(7) 0.0155(8) -0.0165(9)
C23 0.0628(15) 0.0419(11) 0.0496(12) 0.0107(9) 0.0242(11) -0.0121(10)
C24 0.0333(9) 0.0618(13) 0.0368(9) 0.0178(9) 0.0080(7) -0.0096(9)
C25 0.0465(11) 0.0735(16) 0.0230(7) 0.0029(8) 0.0028(7) -0.0263(11)
C26 0.0446(10) 0.0512(11) 0.0241(7) -0.0033(7) 0.0063(7) -0.0255(9)
C31 0.0232(6) 0.0373(8) 0.0219(6) -0.0027(5) 0.0058(5) -0.0032(5)
C32 0.0237(7) 0.0514(11) 0.0357(9) -0.0045(8) 0.0097(6) -0.0062(7)
C33 0.0230(7) 0.0716(14) 0.0399(10) -0.0114(10) 0.0090(7) -0.0001(8)
C34 0.0337(9) 0.0784(17) 0.0313(9) -0.0080(10) 0.0045(7) 0.0177(10)
C35 0.0486(12) 0.0608(14) 0.0339(9) 0.0077(9) 0.0116(8) 0.0212(10)
C36 0.0381(9) 0.0505(11) 0.0309(8) 0.0069(8) 0.0145(7) 0.0093(8)
P2 0.02303(16) 0.02112(15) 0.01991(15) -0.00293(11) 0.00856(12) -0.00073(12)
C41 0.0234(6) 0.0218(6) 0.0222(6) -0.0023(4) 0.0068(5) -0.0015(4)
C42 0.0251(6) 0.0280(7) 0.0294(7) -0.0022(6) 0.0058(5) 0.0016(5)
C43 0.0311(8) 0.0274(7) 0.0352(8) 0.0033(6) 0.0002(6) 0.0014(6)
C44 0.0369(9) 0.0330(8) 0.0297(8) 0.0076(6) 0.0029(6) -0.0056(7)
C45 0.0364(8) 0.0375(9) 0.0285(7) 0.0052(6) 0.0135(6) -0.0021(7)
C46 0.0282(7) 0.0302(7) 0.0250(6) 0.0018(5) 0.0108(5) 0.0012(5)
C51 0.0285(6) 0.0265(6) 0.0183(5) -0.0002(5) 0.0088(5) 0.0046(5)
C52 0.0283(7) 0.0383(9) 0.0317(8) -0.0081(7) 0.0075(6) 0.0048(6)
C53 0.0291(8) 0.0576(12) 0.0344(9) -0.0060(8) 0.0059(7) 0.0114(8)
C54 0.0428(10) 0.0542(12) 0.0328(9) 0.0043(8) 0.0082(8) 0.0265(9)
C55 0.0548(12) 0.0313(8) 0.0435(10) 0.0042(7) 0.0172(9) 0.0197(8)
C56 0.0417(9) 0.0238(7) 0.0317(8) 0.0015(6) 0.0123(7) 0.0069(6)
C61 0.0282(7) 0.0257(6) 0.0258(6) -0.0068(5) 0.0130(5) -0.0052(5)
C62 0.0260(6) 0.0291(7) 0.0265(6) -0.0047(5) 0.0086(5) -0.0034(5)
C63 0.0318(8) 0.0373(9) 0.0388(9) -0.0117(7) 0.0107(7) -0.0097(7)
C64 0.0475(11) 0.0509(12) 0.0528(12) -0.0150(10) 0.0257(10) -0.0261(10)
C65 0.0734(17) 0.0665(16) 0.0471(12) -0.0132(11) 0.0358(12) -0.0393(13)
C66 0.0600(13) 0.0499(11) 0.0305(8) -0.0103(8) 0.0244(9) -0.0256(10)
C1 0.094(6) 0.066(4) 0.155(9) -0.005(5) 0.100(7) 0.002(4)
O11 0.081(3) 0.058(2) 0.081(3) 0.005(2) 0.022(2) -0.007(2)
O12 0.038(3) 0.093(4) 0.152(7) 0.031(3) 0.032(3) 0.010(2)
O13 0.206(9) 0.147(6) 0.340(14) -0.159(8) 0.230(10) -0.103(7)
O101 0.090(3) 0.049(2) 0.075(3) 0.0071(18) 0.042(2) -0.010(2)
C101 0.137(9) 0.040(4) 0.109(7) 0.028(4) 0.014(7) -0.024(5)
C102 0.098(5) 0.025(2) 0.0161(14) -0.0005(14) 0.019(2) -0.010(3)
O1 0.100(4) 0.102(4) 0.074(3) 0.000(3) 0.042(3) -0.032(3)
O201 0.083(4) 0.123(6) 0.212(9) 0.107(6) -0.020(5) -0.039(4)
C201 0.081(7) 0.099(6) 0.048(4) -0.006(4) 0.021(4) 0.015(5)
C202 0.075(6) 0.083(6) 0.089(7) -0.037(5) 0.028(5) 0.000(4)
O2 0.125(5) 0.160(6) 0.099(5) -0.057(4) 0.029(4) 0.031(5)
O3 0.197(7) 0.182(7) 0.056(3) 0.040(4) -0.024(4) -0.102(6)

loop_
_atom_type_symbol
_atom_type_description
_atom_type_scat_dispersion_real
_atom_type_scat_dispersion_imag
_atom_type_scat_source
C C 0.0033 0.0016 'International Tables Vol C Tables 4.2.6.8 and 6.1.1.4'
H H 0 0 'International Tables Vol C Tables 4.2.6.8 and 6.1.1.4'
O O 0.0106 0.006 'International Tables Vol C Tables 4.2.6.8 and 6.1.1.4'
P P 0.1023 0.0942 'International Tables Vol C Tables 4.2.6.8 and 6.1.1.4'
Ag Ag -0.8971 1.1015 'International Tables Vol C Tables 4.2.6.8 and 6.1.1.4'

loop_
_exptl_crystal_face_index_h
_exptl_crystal_face_index_k
_exptl_crystal_face_index_l
_exptl_crystal_face_perp_dist
18 -14 -20 0.1877
10 -8 -27 0.3008
21 -16 -3 0.1016
0 1 3 0.3817
1 1 0 0.0366
-1 -1 0 0.1287
-1 3 0 0.0277
-1 1 0 0.0923
-14 24 10 0.0607
-11 -15 24 0.4087

loop_
_geom_angle_atom_site_label_1
_geom_angle_atom_site_label_2
_geom_angle_atom_site_label_3
_geom_angle
_geom_angle_site_symmetry_1
_geom_angle_site_symmetry_3
_geom_angle_publ_flag
P1 Ag1 P1 108.971(19) . 2_556 ?
P1 Ag1 P2 108.422(12) . . ?
P1 Ag1 P2 110.157(13) 2_556 . ?
P1 Ag1 P2 110.157(13) . 2_556 ?
P1 Ag1 P2 108.422(12) 2_556 2_556 ?
P2 Ag1 P2 110.694(18) . 2_556 ?
C11 P1 C31 102.89(7) . . ?
C11 P1 C21 101.60(7) . . ?
C31 P1 C21 102.95(8) . . ?
C11 P1 Ag1 118.08(5) . . ?
C31 P1 Ag1 115.53(6) . . ?
C21 P1 Ag1 113.72(5) . . ?
C12 C11 C16 118.93(15) . . ?
C12 C11 P1 117.77(12) . . ?
C16 C11 P1 123.19(13) . . ?
C13 C12 C11 120.60(17) . . ?
C13 C12 H12 119.7 . . ?
C11 C12 H12 119.7 . . ?
C12 C13 C14 120.0(2) . . ?
C12 C13 H13 120 . . ?
C14 C13 H13 120 . . ?
C15 C14 C13 120.02(18) . . ?
C15 C14 H14 120 . . ?
C13 C14 H14 120 . . ?
C14 C15 C16 120.19(18) . . ?
C14 C15 H15 119.9 . . ?
C16 C15 H15 119.9 . . ?
C11 C16 C15 120.25(18) . . ?
C11 C16 H16 119.9 . . ?
C15 C16 H16 119.9 . . ?
C26 C21 C22 118.15(16) . . ?
C26 C21 P1 118.35(13) . . ?
C22 C21 P1 123.49(13) . . ?
C23 C22 C21 120.7(2) . . ?
C23 C22 H22 119.6 . . ?
C21 C22 H22 119.6 . . ?
C24 C23 C22 120.4(2) . . ?
C24 C23 H23 119.8 . . ?
C22 C23 H23 119.8 . . ?
C25 C24 C23 119.19(18) . . ?
C25 C24 H24 120.4 . . ?
C23 C24 H24 120.4 . . ?
C24 C25 C26 120.6(2) . . ?
C24 C25 H25 119.7 . . ?
C26 C25 H25 119.7 . . ?
C21 C26 C25 120.9(2) . . ?
C21 C26 H26 119.6 . . ?
C25 C26 H26 119.6 . . ?
C36 C31 C32 119.09(17) . . ?
C36 C31 P1 118.23(13) . . ?
C32 C31 P1 122.68(14) . . ?
C33 C32 C31 120.4(2) . . ?
C33 C32 H32 119.8 . . ?
C31 C32 H32 119.8 . . ?
C34 C33 C32 120.0(2) . . ?
C34 C33 H33 120 . . ?
C32 C33 H33 120 . . ?
C33 C34 C35 120.13(19) . . ?
C33 C34 H34 119.9 . . ?
C35 C34 H34 119.9 . . ?
C34 C35 C36 120.0(2) . . ?
C34 C35 H35 120 . . ?
C36 C35 H35 120 . . ?
C31 C36 C35 120.3(2) . . ?
C31 C36 H36 119.8 . . ?
C35 C36 H36 119.8 . . ?
C61 P2 C51 102.88(7) . . ?
C61 P2 C41 102.34(7) . . ?
C51 P2 C41 102.28(7) . . ?
C61 P2 Ag1 115.25(5) . . ?
C51 P2 Ag1 117.18(5) . . ?
C41 P2 Ag1 114.87(5) . . ?
C46 C41 C42 119.03(14) . . ?
C46 C41 P2 123.34(12) . . ?
C42 C41 P2 117.61(12) . . ?
C43 C42 C41 120.43(16) . . ?
C43 C42 H42 119.8 . . ?
C41 C42 H42 119.8 . . ?
C42 C43 C44 120.37(16) . . ?
C42 C43 H43 119.8 . . ?
C44 C43 H43 119.8 . . ?
C45 C44 C43 119.58(16) . . ?
C45 C44 H44 120.2 . . ?
C43 C44 H44 120.2 . . ?
C44 C45 C46 120.60(17) . . ?
C44 C45 H45 119.7 . . ?
C46 C45 H45 119.7 . . ?
C45 C46 C41 119.99(16) . . ?
C45 C46 H46 120 . . ?
C41 C46 H46 120 . . ?
C56 C51 C52 119.10(15) . . ?
C56 C51 P2 122.99(13) . . ?
C52 C51 P2 117.88(12) . . ?
C53 C52 C51 120.07(18) . . ?
C53 C52 H52 120 . . ?
C51 C52 H52 120 . . ?
C54 C53 C52 120.3(2) . . ?
C54 C53 H53 119.9 . . ?
C52 C53 H53 119.9 . . ?
C55 C54 C53 120.07(17) . . ?
C55 C54 H54 120 . . ?
C53 C54 H54 120 . . ?
C54 C55 C56 120.51(19) . . ?
C54 C55 H55 119.7 . . ?
C56 C55 H55 119.7 . . ?
C51 C56 C55 119.94(19) . . ?
C51 C56 H56 120 . . ?
C55 C56 H56 120 . . ?
C62 C61 C66 118.91(15) . . ?
C62 C61 P2 122.79(12) . . ?
C66 C61 P2 118.28(13) . . ?
C63 C62 C61 120.26(16) . . ?
C63 C62 H62 119.9 . . ?
C61 C62 H62 119.9 . . ?
C64 C63 C62 120.30(18) . . ?
C64 C63 H63 119.8 . . ?
C62 C63 H63 119.8 . . ?
C63 C64 C65 120.10(18) . . ?
C63 C64 H64 120 . . ?
C65 C64 H64 120 . . ?
C66 C65 C64 120.1(2) . . ?
C66 C65 H65 120 . . ?
C64 C65 H65 120 . . ?
C65 C66 C61 120.36(19) . . ?
C65 C66 H66 119.8 . . ?
C61 C66 H66 119.8 . . ?
O12 C1 O13 133.8(10) . . ?
O12 C1 O11 117.4(7) . . ?
O13 C1 O11 108.8(11) . . ?
O101 C101 C102 105.4(7) . . ?
O101 C101 H10A 110.7 . . ?
C102 C101 H10A 110.7 . . ?
O101 C101 H10B 110.7 . . ?
C102 C101 H10B 110.7 . . ?
H10A C101 H10B 108.8 . . ?
C202 C201 O201 97.9(9) . . ?
C202 C201 H20A 112.2 . . ?
O201 C201 H20A 112.2 . . ?
C202 C201 H20B 112.2 . . ?
O201 C201 H20B 112.2 . . ?
H20A C201 H20B 109.8 . . ?
C201 C202 H20C 109.5 . . ?
C201 C202 H20D 109.5 . . ?
H20C C202 H20D 109.5 . . ?
C201 C202 H20E 109.5 . . ?
H20C C202 H20E 109.5 . . ?
H20D C202 H20E 109.5 . . ?

loop_
_geom_bond_atom_site_label_1
_geom_bond_atom_site_label_2
_geom_bond_distance
_geom_bond_site_symmetry_2
_geom_bond_publ_flag
Ag1 P1 2.6037(4) . ?
Ag1 P1 2.6037(4) 2_556 ?
Ag1 P2 2.6168(4) . ?
Ag1 P2 2.6168(4) 2_556 ?
P1 C11 1.8243(16) . ?
P1 C31 1.8270(17) . ?
P1 C21 1.8298(16) . ?
C11 C12 1.393(3) . ?
C11 C16 1.396(2) . ?
C12 C13 1.388(3) . ?
C12 H12 0.95 . ?
C13 C14 1.392(3) . ?
C13 H13 0.95 . ?
C14 C15 1.377(3) . ?
C14 H14 0.95 . ?
C15 C16 1.397(3) . ?
C15 H15 0.95 . ?
C16 H16 0.95 . ?
C21 C26 1.385(2) . ?
C21 C22 1.393(3) . ?
C22 C23 1.387(3) . ?
C22 H22 0.95 . ?
C23 C24 1.386(4) . ?
C23 H23 0.95 . ?
C24 C25 1.372(4) . ?
C24 H24 0.95 . ?
C25 C26 1.393(3) . ?
C25 H25 0.95 . ?
C26 H26 0.95 . ?
C31 C36 1.392(3) . ?
C31 C32 1.394(2) . ?
C32 C33 1.393(3) . ?
C32 H32 0.95 . ?
C33 C34 1.382(4) . ?
C33 H33 0.95 . ?
C34 C35 1.385(4) . ?
C34 H34 0.95 . ?
C35 C36 1.395(3) . ?
C35 H35 0.95 . ?
C36 H36 0.95 . ?
P2 C61 1.8247(16) . ?
P2 C51 1.8269(15) . ?
P2 C41 1.8280(15) . ?
C41 C46 1.403(2) . ?
C41 C42 1.404(2) . ?
C42 C43 1.390(3) . ?
C42 H42 0.95 . ?
C43 C44 1.395(3) . ?
C43 H43 0.95 . ?
C44 C45 1.388(3) . ?
C44 H44 0.95 . ?
C45 C46 1.398(2) . ?
C45 H45 0.95 . ?
C46 H46 0.95 . ?
C51 C56 1.396(2) . ?
C51 C52 1.403(2) . ?
C52 C53 1.396(3) . ?
C52 H52 0.95 . ?
C53 C54 1.382(3) . ?
C53 H53 0.95 . ?
C54 C55 1.379(4) . ?
C54 H54 0.95 . ?
C55 C56 1.399(3) . ?
C55 H55 0.95 . ?
C56 H56 0.95 . ?
C61 C62 1.400(2) . ?
C61 C66 1.405(2) . ?
C62 C63 1.394(2) . ?
C62 H62 0.95 . ?
C63 C64 1.382(3) . ?
C63 H63 0.95 . ?
C64 C65 1.392(4) . ?
C64 H64 0.95 . ?
C65 C66 1.389(3) . ?
C65 H65 0.95 . ?
C66 H66 0.95 . ?
C1 O12 1.190(12) . ?
C1 O13 1.273(12) . ?
C1 O11 1.373(10) . ?
O101 C101 1.552(19) . ?
C101 C102 1.570(9) . ?
C101 H10A 0.99 . ?
C101 H10B 0.99 . ?
C102 H10C 0.98 . ?
C102 H10D 0.98 . ?
C102 H10E 0.98 . ?
O201 C201 1.758(13) . ?
C201 C202 1.439(10) . ?
C201 H20A 0.99 . ?
C201 H20B 0.99 . ?
C202 H20C 0.98 . ?
C202 H20D 0.98 . ?
C202 H20E 0.98 . ?
